data_7132666
loop_
_publ_author_name
'Mine, Kosuke'
'Arae, Sachie'
'Murakawa, Hiroshi'
'Tsuchiizu, Masahisa'
'Hanasaki, Noriaki'
'Matsuda, Masaki'

_publ_section_title
;
 Diamond lattice in single-component molecular crystals comprising
 tetrabenzoporphyrin neutral radicals.
;
_journal_issue 22
_journal_name_full 'Chemical communications (Cambridge, England)'
_journal_page_first 3019
_journal_page_last 3022
_journal_paper_doi 10.1039/d3cc05948k
_journal_volume 60
_journal_year 2024
_chemical_formula_moiety 'C36 H20 Cl2 Mn N4'
_chemical_formula_sum 'C36 H20 Cl2 Mn N4'
_chemical_formula_weight 634.40
_space_group_crystal_system tetragonal
_space_group_IT_number 88
_space_group_name_Hall '-I 4ad'
_space_group_name_H-M_alt 'I 41/a :2'
_atom_sites_solution_hydrogens geom
_atom_sites_solution_primary dual
_audit_creation_date 2023-06-27
_audit_creation_method
;
Olex2 1.5
(compiled 2022.04.07 svn.rca3783a0 for OlexSys, GUI svn.r6498)
;
_audit_update_record
;
2023-11-30 deposited with the CCDC.	2024-01-22 downloaded from the CCDC.
;
_cell_angle_alpha 90
_cell_angle_beta 90
_cell_angle_gamma 90
_cell_formula_units_Z 4
_cell_length_a 13.7890(4)
_cell_length_b 13.7890(4)
_cell_length_c 14.4334(8)
_cell_measurement_reflns_used 3944
_cell_measurement_temperature 293(2)
_cell_measurement_theta_max 27.8810
_cell_measurement_theta_min 2.0420
_cell_volume 2744.32(19)
_computing_cell_refinement 'CrysAlisPro 1.171.40.53 (Rigaku OD, 2019)'
_computing_data_collection 'CrysAlisPro 1.171.40.53 (Rigaku OD, 2019)'
_computing_data_reduction 'CrysAlisPro 1.171.40.53 (Rigaku OD, 2019)'
_computing_molecular_graphics 'Olex2 1.5 (Dolomanov et al., 2009)'
_computing_publication_material 'Olex2 1.5 (Dolomanov et al., 2009)'
_computing_structure_refinement 'SHELXL 2018/3 (Sheldrick, 2015)'
_computing_structure_solution 'SHELXT 2018/2 (Sheldrick, 2018)'
_diffrn_ambient_temperature 293(2)
_diffrn_detector 'CCD plate'
_diffrn_detector_area_resol_mean 10.0000
_diffrn_detector_type HyPix3000
_diffrn_measured_fraction_theta_full 1.000
_diffrn_measured_fraction_theta_max 0.944
_diffrn_measurement_details
;
List of Runs (angles in degrees, time in seconds):

  # Type    Start    End  Width  t~exp~   \w     \q     \k     \f   Frames
#--------------------------------------------------------------------------
  1  \w    -57.00  -1.00   0.50   80.00    --   12.19 -19.00  48.00  112
  2  \w     -5.00  37.00   0.50   80.00    --   12.19-110.00-131.00   84
  3  \w    -78.00 -39.00   0.50   80.00    --  -12.50 162.00-158.00   78
  4  \w     -1.00  25.00   0.50   80.00    --   12.19 -99.00 -30.00   52
  5  \w      2.00  75.00   0.50   80.00    --   12.19  37.00  30.00  146
  6  \w     14.00  40.00   0.50   80.00    --  -12.50  77.00 150.00   52
;
_diffrn_measurement_device 'four-circle diffractometer'
_diffrn_measurement_device_type 'SuperNova, Single source at offset/far, HyPix3000'
_diffrn_measurement_method '\w scans'
_diffrn_orient_matrix_type 'CrysAlisPro convention (1999,Acta A55,543-557)'
_diffrn_orient_matrix_UB_11 0.0089137000
_diffrn_orient_matrix_UB_12 -0.0503791000
_diffrn_orient_matrix_UB_13 0.0051097000
_diffrn_orient_matrix_UB_21 -0.0097629000
_diffrn_orient_matrix_UB_22 -0.0070267000
_diffrn_orient_matrix_UB_23 -0.0477758000
_diffrn_orient_matrix_UB_31 0.0497275000
_diffrn_orient_matrix_UB_32 0.0076286000
_diffrn_orient_matrix_UB_33 -0.0102625000
_diffrn_radiation_monochromator mirror
_diffrn_radiation_probe x-ray
_diffrn_radiation_type 'Mo K\a'
_diffrn_radiation_wavelength 0.71073
_diffrn_reflns_av_R_equivalents 0.0229
_diffrn_reflns_av_unetI/netI 0.0259
_diffrn_reflns_Laue_measured_fraction_full 1.000
_diffrn_reflns_Laue_measured_fraction_max 0.944
_diffrn_reflns_limit_h_max 17
_diffrn_reflns_limit_h_min -15
_diffrn_reflns_limit_k_max 18
_diffrn_reflns_limit_k_min -14
_diffrn_reflns_limit_l_max 14
_diffrn_reflns_limit_l_min -18
_diffrn_reflns_number 6340
_diffrn_reflns_point_group_measured_fraction_full 1.000
_diffrn_reflns_point_group_measured_fraction_max 0.944
_diffrn_reflns_theta_full 25.242
_diffrn_reflns_theta_max 28.141
_diffrn_reflns_theta_min 2.043
_diffrn_source 'micro-focus sealed X-ray tube'
_diffrn_source_type 'SuperNova (Mo) X-ray Source'
_exptl_absorpt_coefficient_mu 0.711
_exptl_absorpt_correction_T_max 1.00000
_exptl_absorpt_correction_T_min 0.81340
_exptl_absorpt_correction_type multi-scan
_exptl_absorpt_process_details
;
CrysAlisPro 1.171.40.53 (Rigaku Oxford Diffraction, 2019)
Empirical absorption correction using spherical harmonics,
 implemented in SCALE3 ABSPACK scaling algorithm.
;
_exptl_crystal_colour black
_exptl_crystal_colour_lustre metallic
_exptl_crystal_density_diffrn 1.535
_exptl_crystal_description prism
_exptl_crystal_F_000 1292
_exptl_crystal_size_max 0.175
_exptl_crystal_size_mid 0.125
_exptl_crystal_size_min 0.125
_refine_diff_density_max 0.318
_refine_diff_density_min -0.198
_refine_diff_density_rms 0.056
_refine_ls_extinction_method none
_refine_ls_goodness_of_fit_ref 1.077
_refine_ls_hydrogen_treatment constr
_refine_ls_matrix_type full
_refine_ls_number_parameters 98
_refine_ls_number_reflns 1589
_refine_ls_number_restraints 0
_refine_ls_restrained_S_all 1.077
_refine_ls_R_factor_all 0.0551
_refine_ls_R_factor_gt 0.0379
_refine_ls_shift/su_max 0.000
_refine_ls_shift/su_mean 0.000
_refine_ls_structure_factor_coef Fsqd
_refine_ls_weighting_details 'w=1/[\s^2^(Fo^2^)+(0.0632P)^2^+1.3393P] where P=(Fo^2^+2Fc^2^)/3'
_refine_ls_weighting_scheme calc
_refine_ls_wR_factor_gt 0.1103
_refine_ls_wR_factor_ref 0.1199
_reflns_Friedel_coverage 0.000
_reflns_number_gt 1181
_reflns_number_total 1589
_reflns_threshold_expression 'I > 2\s(I)'
_cod_data_source_file d3cc05948k2.cif
_cod_data_source_block MntbpCl2
_cod_depositor_comments 'Adding full bibliography for 7132664--7132666.cif.'
_cod_original_cell_volume 2744.3(2)
_cod_original_sg_symbol_H-M 'I 41/a'
_cod_database_code 7132666
_shelx_shelxl_version_number 2018/3
_chemical_oxdiff_formula C36H20Cl2Mn1N4
_shelx_space_group_comment
;
The symmetry employed for this shelxl refinement is uniquely defined
by the following loop, which should always be used as a source of
symmetry information in preference to the above space-group names.
They are only intended as comments.
;
_olex2_refinement_description
;
1. Fixed Uiso
 At 1.2 times of:
  All C(H) groups
2.a Aromatic/amide H refined with riding coordinates:
 C3(H3), C4(H4), C5(H5), C6(H6), C9(H9)
;
_olex2_submission_special_instructions 'No special instructions were received'
_oxdiff_exptl_absorpt_empirical_details
;
Empirical correction (ABSPACK) includes:
- Absorption correction using spherical harmonics
- Frame scaling
;
_oxdiff_exptl_absorpt_empirical_full_max 1.178
_oxdiff_exptl_absorpt_empirical_full_min 0.884

loop_
_space_group_symop_operation_xyz
'x, y, z'
'-x+1/2, -y, z+1/2'
'-y+3/4, x+1/4, z+1/4'
'y+3/4, -x+3/4, z+3/4'
'x+1/2, y+1/2, z+1/2'
'-x+1, -y+1/2, z+1'
'-y+5/4, x+3/4, z+3/4'
'y+5/4, -x+5/4, z+5/4'
'-x, -y, -z'
'x-1/2, y, -z-1/2'
'y-3/4, -x-1/4, -z-1/4'
'-y-3/4, x-3/4, -z-3/4'
'-x+1/2, -y+1/2, -z+1/2'
'x, y+1/2, -z'
'y-1/4, -x+1/4, -z+1/4'
'-y-1/4, x-1/4, -z-1/4'

loop_
_atom_site_label
_atom_site_type_symbol
_atom_site_fract_x
_atom_site_fract_y
_atom_site_fract_z
_atom_site_U_iso_or_equiv
_atom_site_adp_type
_atom_site_occupancy
_atom_site_site_symmetry_order
_atom_site_calc_flag
_atom_site_refinement_flags_posn
_atom_site_refinement_flags_adp
_atom_site_refinement_flags_occupancy
_atom_site_disorder_assembly
_atom_site_disorder_group
Mn1 Mn 0.500000 0.750000 0.625000 0.0372(2) Uani 1 4 d S T P . .
Cl1 Cl 0.500000 0.750000 0.80121(6) 0.0465(3) Uani 1 2 d S T P . .
N1 N 0.39980(13) 0.64277(12) 0.62866(12) 0.0380(4) Uani 1 1 d . . . . .
C1 C 0.30114(15) 0.65501(15) 0.63849(15) 0.0380(5) Uani 1 1 d . . . . .
C2 C 0.25512(15) 0.56095(15) 0.65121(15) 0.0373(5) Uani 1 1 d . . . . .
C3 C 0.15921(15) 0.53398(16) 0.66589(17) 0.0436(5) Uani 1 1 d . . . . .
H3 H 0.109803 0.579790 0.668804 0.052 Uiso 1 1 calc R U . . .
C4 C 0.14051(16) 0.43607(16) 0.67595(17) 0.0470(6) Uani 1 1 d . . . . .
H4 H 0.077039 0.415785 0.685936 0.056 Uiso 1 1 calc R U . . .
C5 C 0.21329(17) 0.36757(16) 0.67161(18) 0.0493(6) Uani 1 1 d . . . . .
H5 H 0.197944 0.302443 0.679690 0.059 Uiso 1 1 calc R U . . .
C6 C 0.30901(17) 0.39391(16) 0.65542(17) 0.0469(6) Uani 1 1 d . . . . .
H6 H 0.357924 0.347688 0.651228 0.056 Uiso 1 1 calc R U . . .
C7 C 0.32857(15) 0.49196(15) 0.64577(15) 0.0384(5) Uani 1 1 d . . . . .
C8 C 0.41825(15) 0.54479(15) 0.63073(15) 0.0382(5) Uani 1 1 d . . . . .
C9 C 0.50834(15) 0.50278(15) 0.61833(15) 0.0409(5) Uani 1 1 d . . . . .
H9 H 0.510401 0.435506 0.614231 0.049 Uiso 1 1 calc R U . . .

loop_
_atom_site_aniso_label
_atom_site_aniso_U_11
_atom_site_aniso_U_22
_atom_site_aniso_U_33
_atom_site_aniso_U_23
_atom_site_aniso_U_13
_atom_site_aniso_U_12
Mn1 0.0264(2) 0.0264(2) 0.0587(5) 0.000 0.000 0.000
Cl1 0.0362(4) 0.0439(4) 0.0595(6) 0.000 0.000 -0.0007(3)
N1 0.0303(9) 0.0293(9) 0.0544(11) -0.0012(7) -0.0001(7) 0.0009(7)
C1 0.0318(11) 0.0345(11) 0.0478(13) -0.0008(9) -0.0010(9) -0.0026(8)
C2 0.0332(11) 0.0330(11) 0.0457(13) -0.0008(9) -0.0014(9) -0.0022(8)
C3 0.0351(11) 0.0418(12) 0.0540(14) -0.0026(10) 0.0022(10) -0.0030(9)
C4 0.0370(12) 0.0454(13) 0.0585(15) 0.0000(11) 0.0011(11) -0.0093(10)
C5 0.0477(13) 0.0355(12) 0.0645(16) 0.0005(11) 0.0013(12) -0.0097(10)
C6 0.0429(13) 0.0328(11) 0.0649(16) -0.0021(10) 0.0030(11) -0.0013(9)
C7 0.0341(11) 0.0338(11) 0.0472(13) -0.0020(9) -0.0008(9) -0.0021(8)
C8 0.0314(11) 0.0307(10) 0.0525(13) -0.0010(9) -0.0008(9) -0.0030(8)
C9 0.0353(11) 0.0262(10) 0.0613(14) -0.0014(9) 0.0005(10) -0.0006(8)

loop_
_atom_type_symbol
_atom_type_description
_atom_type_scat_dispersion_real
_atom_type_scat_dispersion_imag
_atom_type_scat_source
C C 0.0033 0.0016 'International Tables Vol C Tables 4.2.6.8 and 6.1.1.4'
H H 0.0000 0.0000 'International Tables Vol C Tables 4.2.6.8 and 6.1.1.4'
Cl Cl 0.1484 0.1585 'International Tables Vol C Tables 4.2.6.8 and 6.1.1.4'
Mn Mn 0.3368 0.7283 'International Tables Vol C Tables 4.2.6.8 and 6.1.1.4'
N N 0.0061 0.0033 'International Tables Vol C Tables 4.2.6.8 and 6.1.1.4'

loop_
_geom_angle_atom_site_label_1
_geom_angle_atom_site_label_2
_geom_angle_atom_site_label_3
_geom_angle
_geom_angle_site_symmetry_1
_geom_angle_site_symmetry_3
_geom_angle_publ_flag
Cl1 Mn1 Cl1 180.0 15_566 . ?
N1 Mn1 Cl1 88.50(5) 6_564 . ?
N1 Mn1 Cl1 91.49(5) . 15_566 ?
N1 Mn1 Cl1 91.50(5) 6_564 15_566 ?
N1 Mn1 Cl1 91.50(5) 12_767 . ?
N1 Mn1 Cl1 91.50(5) 15_566 . ?
N1 Mn1 Cl1 88.50(5) 12_767 15_566 ?
N1 Mn1 Cl1 88.50(5) 15_566 15_566 ?
N1 Mn1 Cl1 88.51(5) . . ?
N1 Mn1 N1 90.038(3) . 15_566 ?
N1 Mn1 N1 90.039(3) 6_564 12_767 ?
N1 Mn1 N1 177.01(10) . 6_564 ?
N1 Mn1 N1 90.039(3) 6_564 15_566 ?
N1 Mn1 N1 177.01(10) 12_767 15_566 ?
N1 Mn1 N1 90.040(3) . 12_767 ?
C1 N1 Mn1 125.94(14) . . ?
C8 N1 Mn1 126.30(14) . . ?
C8 N1 C1 107.50(17) . . ?
N1 C1 C2 109.52(18) . . ?
C9 C1 N1 125.39(19) 15_566 . ?
C9 C1 C2 124.98(19) 15_566 . ?
C3 C2 C1 132.3(2) . . ?
C3 C2 C7 121.2(2) . . ?
C7 C2 C1 106.55(18) . . ?
C2 C3 H3 121.5 . . ?
C4 C3 C2 117.1(2) . . ?
C4 C3 H3 121.5 . . ?
C3 C4 H4 119.1 . . ?
C5 C4 C3 121.9(2) . . ?
C5 C4 H4 119.1 . . ?
C4 C5 H5 119.3 . . ?
C4 C5 C6 121.3(2) . . ?
C6 C5 H5 119.3 . . ?
C5 C6 H6 121.4 . . ?
C7 C6 C5 117.2(2) . . ?
C7 C6 H6 121.4 . . ?
C2 C7 C8 106.57(18) . . ?
C6 C7 C2 121.31(19) . . ?
C6 C7 C8 132.1(2) . . ?
N1 C8 C7 109.80(19) . . ?
N1 C8 C9 125.11(19) . . ?
C9 C8 C7 125.07(19) . . ?
C1 C9 C8 126.0(2) 12_767 . ?
C1 C9 H9 117.0 12_767 . ?
C8 C9 H9 117.0 . . ?

loop_
_geom_bond_atom_site_label_1
_geom_bond_atom_site_label_2
_geom_bond_distance
_geom_bond_site_symmetry_2
_geom_bond_publ_flag
Mn1 Cl1 2.5433(9) 15_566 ?
Mn1 Cl1 2.5433(9) . ?
Mn1 N1 2.0244(17) 12_767 ?
Mn1 N1 2.0244(17) 6_564 ?
Mn1 N1 2.0244(17) 15_566 ?
Mn1 N1 2.0244(17) . ?
N1 C1 1.378(3) . ?
N1 C8 1.375(3) . ?
C1 C2 1.455(3) . ?
C1 C9 1.372(3) 15_566 ?
C2 C3 1.390(3) . ?
C2 C7 1.392(3) . ?
C3 H3 0.9300 . ?
C3 C4 1.382(3) . ?
C4 H4 0.9300 . ?
C4 C5 1.380(3) . ?
C5 H5 0.9300 . ?
C5 C6 1.389(3) . ?
C6 H6 0.9300 . ?
C6 C7 1.386(3) . ?
C7 C8 1.452(3) . ?
C8 C9 1.382(3) . ?
C9 H9 0.9300 . ?

loop_
_geom_torsion_atom_site_label_1
_geom_torsion_atom_site_label_2
_geom_torsion_atom_site_label_3
_geom_torsion_atom_site_label_4
_geom_torsion
_geom_torsion_site_symmetry_1
_geom_torsion_site_symmetry_2
_geom_torsion_site_symmetry_3
_geom_torsion_site_symmetry_4
_geom_torsion_publ_flag
Mn1 N1 C1 C2 -171.94(14) . . . . ?
Mn1 N1 C1 C9 11.8(3) . . . 15_566 ?
Mn1 N1 C8 C7 172.24(14) . . . . ?
Mn1 N1 C8 C9 -9.1(3) . . . . ?
N1 C1 C2 C3 178.5(2) . . . . ?
N1 C1 C2 C7 -1.8(2) . . . . ?
N1 C8 C9 C1 7.1(4) . . . 12_767 ?
C1 N1 C8 C7 -2.1(2) . . . . ?
C1 N1 C8 C9 176.6(2) . . . . ?
C1 C2 C3 C4 -179.5(2) . . . . ?
C1 C2 C7 C6 179.8(2) . . . . ?
C1 C2 C7 C8 0.5(2) . . . . ?
C2 C3 C4 C5 -0.1(4) . . . . ?
C2 C7 C8 N1 1.0(2) . . . . ?
C2 C7 C8 C9 -177.8(2) . . . . ?
C3 C2 C7 C6 -0.5(4) . . . . ?
C3 C2 C7 C8 -179.7(2) . . . . ?
C3 C4 C5 C6 -1.0(4) . . . . ?
C4 C5 C6 C7 1.3(4) . . . . ?
C5 C6 C7 C2 -0.6(4) . . . . ?
C5 C6 C7 C8 178.4(2) . . . . ?
C6 C7 C8 N1 -178.2(2) . . . . ?
C6 C7 C8 C9 3.1(4) . . . . ?
C7 C2 C3 C4 0.8(4) . . . . ?
C7 C8 C9 C1 -174.4(2) . . . 12_767 ?
C8 N1 C1 C2 2.4(2) . . . . ?
C8 N1 C1 C9 -173.9(2) . . . 15_566 ?
C9 C1 C2 C3 -5.2(4) 15_566 . . . ?
C9 C1 C2 C7 174.5(2) 15_566 . . . ?
